data_4126525
loop_
_publ_author_name
'Hennersdorf, Felix'
'Fr\"otschel, Julia'
'Weigand, Jan J.'

_publ_section_title
;
 Selective Derivatization of a Hexaphosphane from Functionalization of
 White Phosphorus.
;
_journal_name_full 'Journal of the American Chemical Society'
_journal_paper_doi 10.1021/jacs.7b07704
_journal_year 2017
_chemical_formula_moiety 'C58 H82 Ga2 N4 P16, P4, C7 H8'
_chemical_formula_sum 'C65 H90 Ga2 N4 P20'
_chemical_formula_weight 1686.24
_space_group_crystal_system monoclinic
_space_group_IT_number 15
_space_group_name_Hall '-I 2ya'
_space_group_name_H-M_alt 'I 1 2/a 1'
_symmetry_space_group_name_Hall '-I 2ya'
_symmetry_space_group_name_H-M 'I 1 2/a 1'
_atom_sites_solution_hydrogens geom
_audit_creation_date 2016-03-05
_audit_creation_method
;
Olex2 1.2
(compiled 2015.09.30 svn.r3233 for OlexSys, GUI svn.r5103)
;
_cell_angle_alpha 90
_cell_angle_beta 97.9681(7)
_cell_angle_gamma 90
_cell_formula_units_Z 4
_cell_length_a 19.29945(15)
_cell_length_b 19.43507(12)
_cell_length_c 21.56961(15)
_cell_measurement_reflns_used 13533
_cell_measurement_temperature 100.0(1)
_cell_measurement_theta_max 76.3630
_cell_measurement_theta_min 3.0670
_cell_volume 8012.35(10)
_computing_cell_refinement 'CrysAlisPro 1.171.38.41 (Rigaku OD, 2015)'
_computing_data_collection 'CrysAlisPro 1.171.38.41 (Rigaku OD, 2015)'
_computing_data_reduction 'CrysAlisPro 1.171.38.41 (Rigaku OD, 2015)'
_computing_molecular_graphics 'Olex2 (Dolomanov et al., 2009)'
_computing_publication_material 'Olex2 (Dolomanov et al., 2009)'
_computing_structure_refinement 'ShelXL (Sheldrick, 2015)'
_computing_structure_solution 'ShelXT (Sheldrick, 2015)'
_diffrn_ambient_environment air
_diffrn_ambient_temperature 100.0(1)
_diffrn_detector 'CCD plate'
_diffrn_detector_area_resol_mean 10.5700
_diffrn_detector_type AtlasS2
_diffrn_measured_fraction_theta_full 0.999
_diffrn_measured_fraction_theta_max 0.983
_diffrn_measurement_details
;
List of Runs (angles in degrees, time in seconds):

  # Type    Start    End  Width  t~exp~   \w     \q     \k     \f   Frames
--------------------------------------------------------------------------
  1  \w     25.00  51.00   0.50    1.00    --   42.75  57.00 120.00   52
  2  \w     81.00 106.00   0.50    1.00    --   42.75  57.00 120.00   50
  3  \w    102.00 172.00   0.50    3.00    --  111.00  30.00   0.00  140
  4  \w    111.00 168.00   0.50    3.00    --  111.00  45.00-150.00  114
  5  \w     94.00 133.00   0.50    3.00    --  111.00  45.00-180.00   78
  6  \w     51.00 129.00   0.50    3.00    --  111.00 -45.00-180.00  156
  7  \w     65.00  96.00   0.50    3.00    --  111.00 -94.00 -60.00   62
  8  \w     52.00 107.00   0.50    3.00    --  111.00 -94.00 -30.00  110
  9  \w     48.00 139.00   0.50    3.00    --  111.00 -15.00   0.00  182
 10  \w     52.00  83.00   0.50    1.00    --   42.75 -99.00-120.00   62
 11  \w     41.00  94.00   0.50    3.00    --  111.00 -61.00 -30.00  106
 12  \w     37.00  96.00   0.50    3.00    --  111.00 -94.00  30.00  118
 13  \w     45.00  72.00   0.50    3.00    --  111.00 -94.00  90.00   54
 14  \w     40.00 105.00   0.50    3.00    --  111.00 -94.00 120.00  130
 15  \w    -65.00  31.00   0.50    1.00    --  -38.50  57.00-120.00  192
 16  \w   -111.00 -35.00   0.50    1.00    --  -38.50 -38.00 -90.00  152
;
_diffrn_measurement_device 'four-circle diffractometer'
_diffrn_measurement_device_type 'SuperNova, Dual, Cu at zero, AtlasS2'
_diffrn_measurement_method '\w scans'
_diffrn_orient_matrix_type 'CrysAlisPro convention (1999,Acta A55,543-557)'
_diffrn_orient_matrix_UB_11 0.0637863000
_diffrn_orient_matrix_UB_12 -0.0216228000
_diffrn_orient_matrix_UB_13 -0.0311832000
_diffrn_orient_matrix_UB_21 0.0482242000
_diffrn_orient_matrix_UB_22 0.0129224000
_diffrn_orient_matrix_UB_23 0.0620102000
_diffrn_orient_matrix_UB_31 -0.0100514000
_diffrn_orient_matrix_UB_32 -0.0751556000
_diffrn_orient_matrix_UB_33 0.0196106000
_diffrn_radiation_monochromator mirror
_diffrn_radiation_probe x-ray
_diffrn_radiation_type CuK\a
_diffrn_radiation_wavelength 1.54184
_diffrn_reflns_av_R_equivalents 0.0176
_diffrn_reflns_av_unetI/netI 0.0186
_diffrn_reflns_Laue_measured_fraction_full 0.999
_diffrn_reflns_Laue_measured_fraction_max 0.983
_diffrn_reflns_limit_h_max 24
_diffrn_reflns_limit_h_min -24
_diffrn_reflns_limit_k_max 18
_diffrn_reflns_limit_k_min -24
_diffrn_reflns_limit_l_max 27
_diffrn_reflns_limit_l_min -25
_diffrn_reflns_number 22147
_diffrn_reflns_point_group_measured_fraction_full 0.999
_diffrn_reflns_point_group_measured_fraction_max 0.983
_diffrn_reflns_theta_full 67.684
_diffrn_reflns_theta_max 76.653
_diffrn_reflns_theta_min 3.074
_diffrn_source 'micro-focus sealed X-ray tube'
_diffrn_source_type 'SuperNova (Cu) X-ray Source'
_exptl_absorpt_coefficient_mu 4.921
_exptl_absorpt_correction_T_max 0.656
_exptl_absorpt_correction_T_min 0.473
_exptl_absorpt_correction_type gaussian
_exptl_absorpt_process_details
;
CrysAlisPro 1.171.38.41 (Rigaku Oxford Diffraction, 2015)
Numerical absorption correction based on gaussian integration over
            a multifaceted crystal model
Empirical absorption correction using spherical harmonics,
 implemented in SCALE3 ABSPACK scaling algorithm.
;
_exptl_crystal_colour 'clear light yellow'
_exptl_crystal_colour_lustre clear
_exptl_crystal_colour_modifier light
_exptl_crystal_colour_primary yellow
_exptl_crystal_density_diffrn 1.398
_exptl_crystal_description block
_exptl_crystal_F_000 3480
_exptl_crystal_size_max 0.313
_exptl_crystal_size_mid 0.171
_exptl_crystal_size_min 0.157
_refine_diff_density_max 0.889
_refine_diff_density_min -0.691
_refine_diff_density_rms 0.068
_refine_ls_extinction_method none
_refine_ls_goodness_of_fit_ref 1.031
_refine_ls_hydrogen_treatment constr
_refine_ls_matrix_type full
_refine_ls_number_parameters 501
_refine_ls_number_reflns 8294
_refine_ls_number_restraints 228
_refine_ls_restrained_S_all 1.054
_refine_ls_R_factor_all 0.0407
_refine_ls_R_factor_gt 0.0389
_refine_ls_shift/su_max 0.003
_refine_ls_shift/su_mean 0.000
_refine_ls_structure_factor_coef Fsqd
_refine_ls_weighting_details 'w=1/[\s^2^(Fo^2^)+(0.0477P)^2^+22.0773P] where P=(Fo^2^+2Fc^2^)/3'
_refine_ls_weighting_scheme calc
_refine_ls_wR_factor_gt 0.1003
_refine_ls_wR_factor_ref 0.1018
_reflns_Friedel_coverage 0.000
_reflns_number_gt 7857
_reflns_number_total 8294
_reflns_threshold_expression 'I > 2\s(I)'
_cod_data_source_file ja7b07704_si_013.cif
_cod_data_source_block 7_1
_cod_database_code 4126525
_chemical_oxdiff_formula 'C256 H328 Ga8 N16 P80 '
_chemical_oxdiff_usercomment '+ P4 + Toluene'
_shelx_space_group_comment
;
The symmetry employed for this shelxl refinement is uniquely defined
by the following loop, which should always be used as a source of
symmetry information in preference to the above space-group names.
They are only intended as comments.
;
_reflns_odcompleteness_completeness 99.91
_reflns_odcompleteness_iscentric 1
_reflns_odcompleteness_theta 66.97
_olex2_refinement_description
;
1. Fixed Uiso
 At 1.2 times of:
  All C(H) groups
 At 1.5 times of:
  All C(H,H,H) groups
2. Restrained distances
 C34A-C35A \\sim C33A-C34A \\sim C33A-C32A \\sim C31A-C32A \\sim C30A-C31A
\\sim C30A-C35A
 with sigma of 0.01
 P9B-P10B \\sim P9A-P10A \\sim P9A_$1-P10A \\sim P9B_$1-P10B \\sim P9A-P9A_$1
\\sim P9B-P9B_$1 ~
 P10B-P10B_$1 \\sim P10A-P10A_$1
 with sigma of 0.01
3. Restrained planarity
 C29B, C30B, C31B, C32B, C33B, C34B, C35B
 with sigma of 0.05
4. Uiso/Uaniso restraints and constraints
C29A \\sim C30A \\sim C31A \\sim C32A \\sim C33A \\sim C34A \\sim C35A \\sim
C29B \\sim C30B \\sim C31B \\sim C32B \\sim C33B \\sim C34B \\sim C35B: within
2A with sigma of 0.01 and sigma for terminal atoms of 0.02
5. Rigid body (RIGU) restrains
 C19, C20, C21, C22
 with sigma for 1-2 distances of 0.001 and sigma for 1-3 distances of 0.001
6. Same fragment restrains
{C29B, C30B, C31B, C32B, C33B, C34B, C35B} sigma for 1-2: 0.02, 1-3: 0.02
as
{C29A, C30A, C31A, C32A, C33A, C34A, C35A}
7. Others
 Sof(P10B)=Sof(P9B)=1-FVAR(1)
 Sof(P10A)=Sof(P9A)=FVAR(1)
 Sof(C29B)=Sof(C30B)=Sof(C31B)=Sof(C32B)=Sof(C33B)=Sof(C34B)=Sof(C35B)=0.5*(1-
 FVAR(3))
 Sof(C29A)=Sof(C30A)=Sof(C31A)=Sof(C32A)=Sof(C33A)=Sof(C34A)=Sof(C35A)=0.5*
 FVAR(3)
 Fixed Sof: H29A(0.5) H29B(0.5) H29C(0.5) H31A(0.5) H32A(0.5) H33A(0.5)
 H34A(0.5) H35A(0.5)
8.a Ternary CH refined with riding coordinates:
 C12(H12), C15(H15), C26(H26), C24(H24)
8.b Aromatic/amide H refined with riding coordinates:
 C2(H2), C10(H10), C8(H8), C9(H9), C22(H22), C20(H20), C21(H21), C31A(H31A),
 C32A(H32A), C33A(H33A), C34A(H34A), C35A(H35A)
8.c Idealised Me refined as rotating group:
 C4(H4A,H4B,H4C), C5(H5A,H5B,H5C), C16(H16A,H16B,H16C), C13(H13A,H13B,H13C),
 C17(H17A,H17B,H17C), C28(H28A,H28B,H28C), C14(H14A,H14B,H14C), C27(H27A,H27B,
 H27C), C015(H01A,H01B,H01C), C25(H25A,H25B,H25C), C29A(H29A,H29B,H29C)
;
_shelx_shelxl_version_number 2014/7
_olex2_submission_special_instructions 'No special instructions were received'
_oxdiff_exptl_absorpt_empirical_details
;
Empirical correction (ABSPACK) includes:
- Absorption correction using spherical harmonics
- Frame scaling
;
_oxdiff_exptl_absorpt_empirical_full_max 1.184
_oxdiff_exptl_absorpt_empirical_full_min 0.839

loop_
_space_group_symop_operation_xyz
'x, y, z'
'-x+1/2, y, -z'
'x+1/2, y+1/2, z+1/2'
'-x+1, y+1/2, -z+1/2'
'-x, -y, -z'
'x-1/2, -y, z'
'-x+1/2, -y+1/2, -z+1/2'
'x, -y+1/2, z+1/2'

loop_
_atom_site_label
_atom_site_type_symbol
_atom_site_fract_x
_atom_site_fract_y
_atom_site_fract_z
_atom_site_U_iso_or_equiv
_atom_site_adp_type
_atom_site_occupancy
_atom_site_site_symmetry_order
_atom_site_calc_flag
_atom_site_refinement_flags_posn
_atom_site_refinement_flags_adp
_atom_site_refinement_flags_occupancy
_atom_site_disorder_assembly
_atom_site_disorder_group
Ga1 Ga 0.51957(2) 0.61185(2) 0.25779(2) 0.02238(8) Uani 1 1 d . . . . .
P6 P 0.63747(3) 0.63749(3) 0.25484(2) 0.02270(12) Uani 1 1 d . . . . .
P4 P 0.61265(3) 0.70594(3) 0.17529(3) 0.03106(14) Uani 1 1 d . . . . .
P8 P 0.71424(3) 0.78751(3) 0.30201(3) 0.03087(14) Uani 1 1 d . . . . .
P7 P 0.69531(3) 0.78309(3) 0.19595(3) 0.03092(14) Uani 1 1 d . . . . .
P5 P 0.64187(4) 0.71115(3) 0.33112(3) 0.03270(14) Uani 1 1 d . . . . .
P1 P 0.46450(4) 0.72106(3) 0.25708(4) 0.04224(18) Uani 1 1 d . . . . .
P2 P 0.53330(4) 0.77913(4) 0.20247(5) 0.0501(2) Uani 1 1 d . . . . .
P3 P 0.55225(4) 0.78181(4) 0.30535(5) 0.0510(2) Uani 1 1 d . . . . .
P10A P 0.8032(2) 0.7857(4) 0.4904(4) 0.0640(13) Uani 0.48(3) 1 d D . P A 1
P9A P 0.7331(3) 0.8637(3) 0.45065(14) 0.0463(14) Uani 0.48(3) 1 d D . P A 1
N1 N 0.47753(9) 0.55218(9) 0.19055(8) 0.0223(3) Uani 1 1 d . . . . .
N2 N 0.50571(10) 0.55205(10) 0.32722(8) 0.0254(4) Uani 1 1 d . . . . .
C6 C 0.49530(11) 0.56482(11) 0.12835(10) 0.0233(4) Uani 1 1 d . . . . .
C1 C 0.43215(11) 0.50358(11) 0.20173(10) 0.0240(4) Uani 1 1 d . . . . .
C7 C 0.45300(12) 0.60835(11) 0.08701(11) 0.0271(4) Uani 1 1 d . . . . .
C3 C 0.45699(12) 0.50296(11) 0.31983(10) 0.0262(4) Uani 1 1 d . . . . .
C11 C 0.55780(12) 0.53630(11) 0.11260(10) 0.0257(4) Uani 1 1 d . . . . .
C2 C 0.41935(12) 0.48505(11) 0.26191(11) 0.0266(4) Uani 1 1 d . . . . .
H2 H 0.3798 0.4564 0.2636 0.032 Uiso 1 1 calc R . . . .
C18 C 0.55144(14) 0.56248(12) 0.38627(10) 0.0307(5) Uani 1 1 d . . . . .
C4 C 0.39217(13) 0.46403(12) 0.14846(11) 0.0310(5) Uani 1 1 d . . . . .
H4A H 0.3422 0.4746 0.1458 0.047 Uiso 1 1 calc GR . . . .
H4B H 0.3995 0.4146 0.1556 0.047 Uiso 1 1 calc GR . . . .
H4C H 0.4088 0.4771 0.1092 0.047 Uiso 1 1 calc GR . . . .
C10 C 0.57694(13) 0.55219(13) 0.05424(11) 0.0309(5) Uani 1 1 d . . . . .
H10 H 0.6188 0.5334 0.0427 0.037 Uiso 1 1 calc R . . . .
C8 C 0.47495(14) 0.62218(13) 0.02915(11) 0.0321(5) Uani 1 1 d . . . . .
H8 H 0.4470 0.6512 0.0003 0.039 Uiso 1 1 calc R . . . .
C12 C 0.38479(13) 0.63971(14) 0.10106(12) 0.0349(5) Uani 1 1 d . . . . .
H12 H 0.3802 0.6305 0.1459 0.042 Uiso 1 1 calc R . . . .
C5 C 0.44028(15) 0.46261(14) 0.37559(11) 0.0366(6) Uani 1 1 d . . . . .
H5A H 0.4746 0.4735 0.4121 0.055 Uiso 1 1 calc GR . . . .
H5B H 0.4420 0.4133 0.3666 0.055 Uiso 1 1 calc GR . . . .
H5C H 0.3933 0.4748 0.3843 0.055 Uiso 1 1 calc GR . . . .
C23 C 0.61762(14) 0.53070(14) 0.39423(11) 0.0345(5) Uani 1 1 d . . . . .
C15 C 0.60350(12) 0.48849(12) 0.15704(11) 0.0282(5) Uani 1 1 d . . . . .
H15 H 0.5972 0.5020 0.2006 0.034 Uiso 1 1 calc R . . . .
C9 C 0.53578(14) 0.59504(13) 0.01268(11) 0.0340(5) Uani 1 1 d . . . . .
H9 H 0.5495 0.6056 -0.0269 0.041 Uiso 1 1 calc R . . . .
C26 C 0.64064(14) 0.48195(15) 0.34643(12) 0.0380(6) Uani 1 1 d . . . . .
H26 H 0.6139 0.4943 0.3049 0.046 Uiso 1 1 calc R . . . .
C16 C 0.68145(14) 0.49500(15) 0.15190(13) 0.0395(6) Uani 1 1 d . . . . .
H16A H 0.6907 0.4759 0.1118 0.059 Uiso 1 1 calc GR . . . .
H16B H 0.7087 0.4697 0.1863 0.059 Uiso 1 1 calc GR . . . .
H16C H 0.6950 0.5436 0.1543 0.059 Uiso 1 1 calc GR . . . .
C24 C 0.46124(19) 0.64132(15) 0.42541(14) 0.0477(7) Uani 1 1 d . . . . .
H24 H 0.4374 0.6338 0.3818 0.057 Uiso 1 1 calc R . . . .
C22 C 0.66325(17) 0.54433(16) 0.44906(13) 0.0452(6) Uani 1 1 d . U . . .
H22 H 0.7078 0.5227 0.4555 0.054 Uiso 1 1 calc R . . . .
C19 C 0.53145(16) 0.60726(13) 0.43152(12) 0.0383(6) Uani 1 1 d . U . . .
C13 C 0.38180(17) 0.71783(15) 0.09043(15) 0.0462(7) Uani 1 1 d . . . . .
H13A H 0.4251 0.7389 0.1111 0.069 Uiso 1 1 calc GR . . . .
H13B H 0.3418 0.7370 0.1080 0.069 Uiso 1 1 calc GR . . . .
H13C H 0.3767 0.7275 0.0454 0.069 Uiso 1 1 calc GR . . . .
C20 C 0.58121(18) 0.61904(15) 0.48576(12) 0.0455(6) Uani 1 1 d . U . . .
H20 H 0.5694 0.6494 0.5172 0.055 Uiso 1 1 calc R . . . .
C17 C 0.57994(16) 0.41375(14) 0.14799(15) 0.0441(6) Uani 1 1 d . . . . .
H17A H 0.5306 0.4100 0.1536 0.066 Uiso 1 1 calc GR . . . .
H17B H 0.6083 0.3847 0.1789 0.066 Uiso 1 1 calc GR . . . .
H17C H 0.5859 0.3986 0.1057 0.066 Uiso 1 1 calc GR . . . .
C28 C 0.62284(18) 0.40716(16) 0.35994(15) 0.0494(7) Uani 1 1 d . . . . .
H28A H 0.6480 0.3934 0.4007 0.074 Uiso 1 1 calc GR . . . .
H28B H 0.6368 0.3773 0.3272 0.074 Uiso 1 1 calc GR . . . .
H28C H 0.5724 0.4029 0.3606 0.074 Uiso 1 1 calc GR . . . .
C14 C 0.32207(15) 0.60689(17) 0.05993(16) 0.0509(8) Uani 1 1 d . . . . .
H14A H 0.3248 0.6170 0.0158 0.076 Uiso 1 1 calc GR . . . .
H14B H 0.2785 0.6258 0.0714 0.076 Uiso 1 1 calc GR . . . .
H14C H 0.3229 0.5570 0.0663 0.076 Uiso 1 1 calc GR . . . .
C21 C 0.64482(18) 0.58831(17) 0.49383(14) 0.0501(6) Uani 1 1 d . U . . .
H21 H 0.6768 0.5972 0.5306 0.060 Uiso 1 1 calc R . . . .
C27 C 0.71893(16) 0.48794(19) 0.34037(16) 0.0546(8) Uani 1 1 d . . . . .
H27A H 0.7314 0.5365 0.3368 0.082 Uiso 1 1 calc GR . . . .
H27B H 0.7286 0.4631 0.3029 0.082 Uiso 1 1 calc GR . . . .
H27C H 0.7467 0.4680 0.3775 0.082 Uiso 1 1 calc GR . . . .
C015 C 0.4147(2) 0.6106(2) 0.47111(19) 0.0643(10) Uani 1 1 d . . . . .
H01A H 0.4125 0.5605 0.4661 0.097 Uiso 1 1 calc GR . . . .
H01B H 0.3675 0.6299 0.4621 0.097 Uiso 1 1 calc GR . . . .
H01C H 0.4346 0.6219 0.5142 0.097 Uiso 1 1 calc GR . . . .
C25 C 0.4670(3) 0.71933(18) 0.4370(2) 0.0734(12) Uani 1 1 d . . . . .
H25A H 0.4833 0.7279 0.4814 0.110 Uiso 1 1 calc GR . . . .
H25B H 0.4210 0.7407 0.4254 0.110 Uiso 1 1 calc GR . . . .
H25C H 0.5004 0.7391 0.4115 0.110 Uiso 1 1 calc GR . . . .
C29A C 0.7103(7) 0.2151(7) 0.1667(6) 0.076(3) Uani 0.413(3) 1 d D U P B -1
H29A H 0.7416 0.2100 0.1348 0.114 Uiso 0.5 1 calc GR . P B -1
H29B H 0.6705 0.2442 0.1502 0.114 Uiso 0.5 1 calc GR . P B -1
H29C H 0.6933 0.1697 0.1774 0.114 Uiso 0.5 1 calc GR . P B -1
C30A C 0.7431(5) 0.2426(4) 0.2148(4) 0.0582(17) Uani 0.413(3) 1 d D U P B -1
C31A C 0.7591(5) 0.3090(4) 0.2122(4) 0.0536(18) Uani 0.413(3) 1 d D U P B -1
H31A H 0.7450 0.3329 0.1741 0.064 Uiso 0.5 1 calc R . P B -1
C32A C 0.7948(4) 0.3448(4) 0.2612(3) 0.0430(16) Uani 0.413(3) 1 d D U P B -1
H32A H 0.8155 0.3882 0.2548 0.052 Uiso 0.5 1 calc R . P B -1
C33A C 0.7998(5) 0.3162(5) 0.3196(4) 0.059(2) Uani 0.413(3) 1 d D U P B -1
H33A H 0.8151 0.3416 0.3566 0.071 Uiso 0.5 1 calc R . P B -1
C34A C 0.7811(5) 0.2487(5) 0.3206(5) 0.061(2) Uani 0.413(3) 1 d D U P B -1
H34A H 0.7913 0.2254 0.3596 0.073 Uiso 0.5 1 calc R . P B -1
C35A C 0.7502(6) 0.2122(6) 0.2727(4) 0.060(2) Uani 0.413(3) 1 d D U P B -1
H35A H 0.7337 0.1669 0.2783 0.072 Uiso 0.5 1 calc R . P B -1
P10B P 0.7984(4) 0.7741(7) 0.4803(6) 0.073(2) Uani 0.52(3) 1 d D . P A 2
P9B P 0.7216(7) 0.8510(8) 0.4532(2) 0.089(2) Uani 0.52(3) 1 d D . P A 2
C29B C 0.6881(15) 0.3279(12) 0.2698(14) 0.046(6) Uiso 0.087(3) 1 d D U P B -2
C30B C 0.7070(12) 0.2702(11) 0.2621(10) 0.057(3) Uiso 0.087(3) 1 d D U P B -2
C31B C 0.7725(12) 0.2591(11) 0.2552(14) 0.057(2) Uiso 0.087(3) 1 d D U P B -2
C32B C 0.8038(11) 0.1985(10) 0.2447(12) 0.027(3) Uiso 0.087(3) 1 d D U P B -2
C33B C 0.7630(15) 0.1402(11) 0.2436(17) 0.064(5) Uiso 0.087(3) 1 d D U P B -2
C34B C 0.6957(15) 0.1531(14) 0.249(2) 0.051(5) Uiso 0.087(3) 1 d D U P B -2
C35B C 0.6651(13) 0.2118(13) 0.2601(17) 0.067(4) Uiso 0.087(3) 1 d D U P B -2

loop_
_atom_site_aniso_label
_atom_site_aniso_U_11
_atom_site_aniso_U_22
_atom_site_aniso_U_33
_atom_site_aniso_U_23
_atom_site_aniso_U_13
_atom_site_aniso_U_12
Ga1 0.02640(14) 0.01801(14) 0.02354(14) -0.00156(9) 0.00628(10) -0.00327(9)
P6 0.0271(3) 0.0191(2) 0.0225(3) -0.00166(19) 0.0056(2) -0.0049(2)
P4 0.0353(3) 0.0296(3) 0.0272(3) 0.0057(2) 0.0006(2) -0.0115(2)
P8 0.0377(3) 0.0246(3) 0.0320(3) -0.0090(2) 0.0110(2) -0.0119(2)
P7 0.0368(3) 0.0241(3) 0.0319(3) 0.0038(2) 0.0048(2) -0.0102(2)
P5 0.0402(3) 0.0328(3) 0.0276(3) -0.0106(2) 0.0137(2) -0.0157(3)
P1 0.0323(3) 0.0232(3) 0.0732(5) -0.0042(3) 0.0142(3) 0.0010(2)
P2 0.0382(4) 0.0253(3) 0.0859(6) 0.0184(3) 0.0046(4) -0.0008(3)
P3 0.0439(4) 0.0277(3) 0.0860(6) -0.0251(4) 0.0252(4) -0.0081(3)
P10A 0.047(2) 0.0495(17) 0.097(3) 0.0013(18) 0.0176(15) 0.0163(13)
P9A 0.057(2) 0.0477(19) 0.0326(14) 0.0104(9) 0.0005(10) 0.006(2)
N1 0.0249(8) 0.0205(8) 0.0214(8) 0.0011(7) 0.0031(7) -0.0024(7)
N2 0.0317(9) 0.0239(9) 0.0216(8) -0.0035(7) 0.0073(7) -0.0053(7)
C6 0.0265(10) 0.0217(10) 0.0217(10) -0.0009(8) 0.0030(8) -0.0054(8)
C1 0.0230(10) 0.0207(10) 0.0280(11) 0.0007(8) 0.0019(8) -0.0015(8)
C7 0.0300(11) 0.0248(11) 0.0261(11) 0.0023(8) 0.0029(9) -0.0030(9)
C3 0.0304(11) 0.0235(10) 0.0266(11) -0.0019(8) 0.0112(9) -0.0041(9)
C11 0.0293(11) 0.0227(10) 0.0247(10) -0.0048(8) 0.0031(8) -0.0031(8)
C2 0.0263(10) 0.0238(10) 0.0305(11) 0.0009(8) 0.0068(9) -0.0063(8)
C18 0.0449(13) 0.0277(11) 0.0205(10) -0.0019(9) 0.0077(9) -0.0139(10)
C4 0.0327(12) 0.0295(11) 0.0287(11) 0.0036(9) -0.0031(9) -0.0091(9)
C10 0.0329(12) 0.0317(12) 0.0295(11) -0.0048(9) 0.0090(9) -0.0039(9)
C8 0.0410(13) 0.0288(11) 0.0262(11) 0.0048(9) 0.0035(10) -0.0027(10)
C12 0.0334(12) 0.0391(14) 0.0322(12) 0.0115(10) 0.0047(10) 0.0050(10)
C5 0.0475(15) 0.0381(13) 0.0263(11) -0.0024(10) 0.0127(10) -0.0161(11)
C23 0.0387(13) 0.0368(13) 0.0271(11) 0.0062(10) 0.0020(10) -0.0124(10)
C15 0.0286(11) 0.0300(11) 0.0254(11) -0.0049(9) 0.0018(9) 0.0020(9)
C9 0.0448(14) 0.0335(12) 0.0252(11) 0.0000(9) 0.0102(10) -0.0061(11)
C26 0.0355(13) 0.0457(15) 0.0329(13) 0.0094(11) 0.0046(10) 0.0030(11)
C16 0.0306(12) 0.0470(15) 0.0408(14) -0.0074(12) 0.0046(10) 0.0057(11)
C24 0.073(2) 0.0381(15) 0.0358(14) -0.0085(11) 0.0212(14) 0.0015(14)
C22 0.0507(15) 0.0518(14) 0.0310(12) 0.0026(10) -0.0020(10) -0.0189(11)
C19 0.0617(14) 0.0301(12) 0.0251(10) -0.0051(9) 0.0134(10) -0.0155(10)
C13 0.0480(16) 0.0384(15) 0.0535(17) 0.0097(12) 0.0115(13) 0.0130(12)
C20 0.0707(14) 0.0403(13) 0.0262(11) -0.0040(9) 0.0091(10) -0.0223(10)
C17 0.0457(15) 0.0287(13) 0.0536(17) 0.0043(11) -0.0080(13) 0.0017(11)
C28 0.0572(18) 0.0437(16) 0.0486(17) -0.0029(13) 0.0118(14) -0.0036(14)
C14 0.0331(14) 0.0544(18) 0.0623(19) 0.0183(15) -0.0039(13) -0.0005(13)
C21 0.0644(14) 0.0510(14) 0.0338(12) -0.0004(10) 0.0026(10) -0.0224(11)
C27 0.0401(15) 0.067(2) 0.0579(19) 0.0232(16) 0.0124(14) 0.0086(15)
C015 0.073(2) 0.061(2) 0.066(2) -0.0025(17) 0.0342(19) 0.0012(18)
C25 0.113(3) 0.0400(18) 0.077(3) -0.0137(17) 0.045(2) 0.0057(19)
C29A 0.070(7) 0.068(8) 0.097(8) 0.003(7) 0.037(6) 0.025(7)
C30A 0.056(3) 0.059(3) 0.059(3) -0.016(3) 0.006(3) 0.004(3)
C31A 0.049(3) 0.061(4) 0.055(3) 0.015(3) 0.021(3) 0.022(3)
C32A 0.027(3) 0.038(3) 0.064(4) 0.004(3) 0.009(3) -0.006(2)
C33A 0.038(3) 0.067(5) 0.073(4) -0.018(4) 0.009(3) 0.005(4)
C34A 0.046(3) 0.066(4) 0.073(4) 0.014(4) 0.020(3) 0.021(4)
C35A 0.051(3) 0.058(3) 0.072(3) 0.015(3) 0.014(3) 0.007(3)
P10B 0.072(2) 0.065(3) 0.085(3) 0.028(3) 0.025(2) 0.0343(19)
P9B 0.131(4) 0.101(4) 0.0289(14) -0.0004(15) -0.0078(17) 0.073(3)

loop_
_atom_type_symbol
_atom_type_description
_atom_type_scat_dispersion_real
_atom_type_scat_dispersion_imag
_atom_type_scat_source
C C 0.0181 0.0091 'International Tables Vol C Tables 4.2.6.8 and 6.1.1.4'
H H 0.0000 0.0000 'International Tables Vol C Tables 4.2.6.8 and 6.1.1.4'
Ga Ga -1.2846 0.7763 'International Tables Vol C Tables 4.2.6.8 and 6.1.1.4'
N N 0.0311 0.0180 'International Tables Vol C Tables 4.2.6.8 and 6.1.1.4'
P P 0.2955 0.4335 'International Tables Vol C Tables 4.2.6.8 and 6.1.1.4'

loop_
_exptl_crystal_face_index_h
_exptl_crystal_face_index_k
_exptl_crystal_face_index_l
_exptl_crystal_face_perp_dist
1 1 0 0.0786
-1 -1 0 0.0786
-1 1 0 0.0779
1 -1 0 0.0929
1 -1 5 0.1421
0 0 -1 0.1244
3 -3 5 0.1105
-5 0 3 0.1250
-2 -5 3 0.1185
-2 2 5 0.1779
-5 0 1 0.0834
1 -1 -5 0.1336
0 1 0 0.1055

loop_
_geom_angle_atom_site_label_1
_geom_angle_atom_site_label_2
_geom_angle_atom_site_label_3
_geom_angle
_geom_angle_site_symmetry_1
_geom_angle_site_symmetry_3
P6 Ga1 P1 104.23(2) . .
N1 Ga1 P6 114.44(6) . .
N1 Ga1 P1 112.86(6) . .
N2 Ga1 P6 112.75(6) . .
N2 Ga1 P1 115.50(6) . .
N2 Ga1 N1 97.49(8) . .
P4 P6 Ga1 92.48(3) . .
P4 P6 P5 100.12(3) . .
P5 P6 Ga1 93.20(3) . .
P6 P4 P7 100.61(3) . .
P6 P4 P2 105.53(4) . .
P7 P4 P2 90.99(4) . .
P7 P8 P7 90.74(3) 7_665 .
P5 P8 P7 104.11(3) . .
P5 P8 P7 96.13(3) . 7_665
P4 P7 P8 97.46(3) . 7_665
P4 P7 P8 104.01(3) . .
P8 P7 P8 89.26(3) 7_665 .
P6 P5 P8 100.89(3) . .
P6 P5 P3 105.71(4) . .
P8 P5 P3 90.84(4) . .
P2 P1 Ga1 99.14(3) . .
P3 P1 Ga1 99.32(3) . .
P3 P1 P2 59.85(4) . .
P1 P2 P4 107.51(4) . .
P3 P2 P4 104.86(4) . .
P3 P2 P1 60.07(4) . .
P1 P3 P5 107.95(4) . .
P2 P3 P5 104.66(4) . .
P2 P3 P1 60.08(4) . .
P10A P10A P9A 59.32(19) 2_656 2_656
P9A P10A P10A 60.5(2) . 2_656
P9A P10A P9A 59.8(2) . 2_656
P10A P9A P10A 60.2(2) . 2_656
P10A P9A P9A 60.68(19) . 2_656
P9A P9A P10A 59.50(19) 2_656 2_656
C6 N1 Ga1 117.45(13) . .
C1 N1 Ga1 120.30(15) . .
C1 N1 C6 122.20(18) . .
C3 N2 Ga1 120.39(15) . .
C3 N2 C18 122.32(19) . .
C18 N2 Ga1 117.28(14) . .
C7 C6 N1 119.8(2) . .
C7 C6 C11 121.6(2) . .
C11 C6 N1 118.40(19) . .
N1 C1 C2 123.7(2) . .
N1 C1 C4 120.3(2) . .
C2 C1 C4 116.03(19) . .
C6 C7 C12 123.9(2) . .
C8 C7 C6 117.4(2) . .
C8 C7 C12 118.6(2) . .
N2 C3 C2 123.7(2) . .
N2 C3 C5 120.1(2) . .
C2 C3 C5 116.2(2) . .
C6 C11 C15 121.8(2) . .
C10 C11 C6 118.2(2) . .
C10 C11 C15 120.0(2) . .
C1 C2 H2 115.6 . .
C3 C2 C1 128.8(2) . .
C3 C2 H2 115.6 . .
C23 C18 N2 118.3(2) . .
C19 C18 N2 120.2(2) . .
C19 C18 C23 121.4(2) . .
C1 C4 H4A 109.5 . .
C1 C4 H4B 109.5 . .
C1 C4 H4C 109.5 . .
H4A C4 H4B 109.5 . .
H4A C4 H4C 109.5 . .
H4B C4 H4C 109.5 . .
C11 C10 H10 119.5 . .
C9 C10 C11 121.0(2) . .
C9 C10 H10 119.5 . .
C7 C8 H8 119.0 . .
C9 C8 C7 122.1(2) . .
C9 C8 H8 119.0 . .
C7 C12 H12 108.4 . .
C7 C12 C13 112.5(2) . .
C7 C12 C14 110.7(2) . .
C13 C12 H12 108.4 . .
C13 C12 C14 108.3(2) . .
C14 C12 H12 108.4 . .
C3 C5 H5A 109.5 . .
C3 C5 H5B 109.5 . .
C3 C5 H5C 109.5 . .
H5A C5 H5B 109.5 . .
H5A C5 H5C 109.5 . .
H5B C5 H5C 109.5 . .
C18 C23 C26 122.6(2) . .
C22 C23 C18 118.3(3) . .
C22 C23 C26 119.0(3) . .
C11 C15 H15 107.2 . .
C11 C15 C16 113.2(2) . .
C11 C15 C17 111.31(19) . .
C16 C15 H15 107.2 . .
C17 C15 H15 107.2 . .
C17 C15 C16 110.4(2) . .
C10 C9 H9 120.2 . .
C8 C9 C10 119.6(2) . .
C8 C9 H9 120.2 . .
C23 C26 H26 107.3 . .
C23 C26 C28 111.7(2) . .
C23 C26 C27 113.3(3) . .
C28 C26 H26 107.3 . .
C28 C26 C27 109.7(3) . .
C27 C26 H26 107.3 . .
C15 C16 H16A 109.5 . .
C15 C16 H16B 109.5 . .
C15 C16 H16C 109.5 . .
H16A C16 H16B 109.5 . .
H16A C16 H16C 109.5 . .
H16B C16 H16C 109.5 . .
C19 C24 H24 108.1 . .
C19 C24 C015 111.9(3) . .
C19 C24 C25 112.2(3) . .
C015 C24 H24 108.1 . .
C25 C24 H24 108.1 . .
C25 C24 C015 108.2(3) . .
C23 C22 H22 119.4 . .
C21 C22 C23 121.2(3) . .
C21 C22 H22 119.4 . .
C18 C19 C24 123.1(2) . .
C18 C19 C20 116.9(3) . .
C20 C19 C24 120.0(3) . .
C12 C13 H13A 109.5 . .
C12 C13 H13B 109.5 . .
C12 C13 H13C 109.5 . .
H13A C13 H13B 109.5 . .
H13A C13 H13C 109.5 . .
H13B C13 H13C 109.5 . .
C19 C20 H20 119.0 . .
C21 C20 C19 122.0(3) . .
C21 C20 H20 119.0 . .
C15 C17 H17A 109.5 . .
C15 C17 H17B 109.5 . .
C15 C17 H17C 109.5 . .
H17A C17 H17B 109.5 . .
H17A C17 H17C 109.5 . .
H17B C17 H17C 109.5 . .
C26 C28 H28A 109.5 . .
C26 C28 H28B 109.5 . .
C26 C28 H28C 109.5 . .
H28A C28 H28B 109.5 . .
H28A C28 H28C 109.5 . .
H28B C28 H28C 109.5 . .
C12 C14 H14A 109.5 . .
C12 C14 H14B 109.5 . .
C12 C14 H14C 109.5 . .
H14A C14 H14B 109.5 . .
H14A C14 H14C 109.5 . .
H14B C14 H14C 109.5 . .
C22 C21 H21 119.9 . .
C20 C21 C22 120.2(3) . .
C20 C21 H21 119.9 . .
C26 C27 H27A 109.5 . .
C26 C27 H27B 109.5 . .
C26 C27 H27C 109.5 . .
H27A C27 H27B 109.5 . .
H27A C27 H27C 109.5 . .
H27B C27 H27C 109.5 . .
C24 C015 H01A 109.5 . .
C24 C015 H01B 109.5 . .
C24 C015 H01C 109.5 . .
H01A C015 H01B 109.5 . .
H01A C015 H01C 109.5 . .
H01B C015 H01C 109.5 . .
C24 C25 H25A 109.5 . .
C24 C25 H25B 109.5 . .
C24 C25 H25C 109.5 . .
H25A C25 H25B 109.5 . .
H25A C25 H25C 109.5 . .
H25B C25 H25C 109.5 . .
H29A C29A H29B 109.5 . .
H29A C29A H29C 109.5 . .
H29B C29A H29C 109.5 . .
C30A C29A H29A 109.5 . .
C30A C29A H29B 109.5 . .
C30A C29A H29C 109.5 . .
C29A C30A C31A 118.0(9) . .
C29A C30A C35A 123.0(9) . .
C31A C30A C35A 117.6(10) . .
C30A C31A H31A 118.1 . .
C30A C31A C32A 123.7(8) . .
C32A C31A H31A 118.1 . .
C31A C32A H32A 121.1 . .
C33A C32A C31A 117.9(7) . .
C33A C32A H32A 121.1 . .
C32A C33A H33A 122.5 . .
C34A C33A C32A 115.0(8) . .
C34A C33A H33A 122.5 . .
C33A C34A H34A 116.8 . .
C35A C34A C33A 126.4(10) . .
C35A C34A H34A 116.8 . .
C30A C35A H35A 121.4 . .
C34A C35A C30A 117.2(11) . .
C34A C35A H35A 121.4 . .
P9B P10B P10B 59.96(19) . 2_656
P9B P10B P10B 59.34(17) 2_656 2_656
P9B P10B P9B 60.8(2) . 2_656
P10B P9B P10B 60.7(2) . 2_656
P10B P9B P9B 59.9(2) . 2_656
P10B P9B P9B 59.30(16) 2_656 2_656
C29B C30B C31B 119.2(19) . .
C29B C30B C35B 125.6(19) . .
C31B C30B C35B 115.3(16) . .
C30B C31B C32B 128.3(17) . .
C31B C32B C33B 116.8(15) . .
C34B C33B C32B 113.8(15) . .
C35B C34B C33B 129.6(19) . .
C34B C35B C30B 116.0(17) . .

loop_
_geom_bond_atom_site_label_1
_geom_bond_atom_site_label_2
_geom_bond_distance
_geom_bond_site_symmetry_2
Ga1 P6 2.3388(6) .
Ga1 P1 2.3729(7) .
Ga1 N1 1.9443(18) .
Ga1 N2 1.9431(19) .
P6 P4 2.1715(8) .
P6 P5 2.1738(8) .
P4 P7 2.1895(8) .
P4 P2 2.2273(11) .
P8 P7 2.2677(9) .
P8 P7 2.2159(9) 7_665
P8 P5 2.1889(8) .
P7 P8 2.2159(9) 7_665
P5 P3 2.2180(11) .
P1 P2 2.2042(11) .
P1 P3 2.2040(11) .
P2 P3 2.1991(14) .
P10A P10A 2.150(6) 2_656
P10A P9A 2.131(5) .
P10A P9A 2.156(5) 2_656
P9A P10A 2.156(5) 2_656
P9A P9A 2.138(6) 2_656
N1 C6 1.451(3) .
N1 C1 1.333(3) .
N2 C3 1.334(3) .
N2 C18 1.460(3) .
C6 C7 1.405(3) .
C6 C11 1.411(3) .
C1 C2 1.402(3) .
C1 C4 1.504(3) .
C7 C8 1.398(3) .
C7 C12 1.519(3) .
C3 C2 1.399(3) .
C3 C5 1.508(3) .
C11 C10 1.395(3) .
C11 C15 1.525(3) .
C2 H2 0.9500 .
C18 C23 1.408(4) .
C18 C19 1.401(3) .
C4 H4A 0.9800 .
C4 H4B 0.9800 .
C4 H4C 0.9800 .
C10 H10 0.9500 .
C10 C9 1.390(4) .
C8 H8 0.9500 .
C8 C9 1.378(4) .
C12 H12 1.0000 .
C12 C13 1.535(4) .
C12 C14 1.537(4) .
C5 H5A 0.9800 .
C5 H5B 0.9800 .
C5 H5C 0.9800 .
C23 C26 1.512(4) .
C23 C22 1.399(4) .
C15 H15 1.0000 .
C15 C16 1.529(3) .
C15 C17 1.527(3) .
C9 H9 0.9500 .
C26 H26 1.0000 .
C26 C28 1.531(4) .
C26 C27 1.539(4) .
C16 H16A 0.9800 .
C16 H16B 0.9800 .
C16 H16C 0.9800 .
C24 H24 1.0000 .
C24 C19 1.497(5) .
C24 C015 1.543(5) .
C24 C25 1.538(4) .
C22 H22 0.9500 .
C22 C21 1.373(5) .
C19 C20 1.425(4) .
C13 H13A 0.9800 .
C13 H13B 0.9800 .
C13 H13C 0.9800 .
C20 H20 0.9500 .
C20 C21 1.355(5) .
C17 H17A 0.9800 .
C17 H17B 0.9800 .
C17 H17C 0.9800 .
C28 H28A 0.9800 .
C28 H28B 0.9800 .
C28 H28C 0.9800 .
C14 H14A 0.9800 .
C14 H14B 0.9800 .
C14 H14C 0.9800 .
C21 H21 0.9500 .
C27 H27A 0.9800 .
C27 H27B 0.9800 .
C27 H27C 0.9800 .
C015 H01A 0.9800 .
C015 H01B 0.9800 .
C015 H01C 0.9800 .
C25 H25A 0.9800 .
C25 H25B 0.9800 .
C25 H25C 0.9800 .
C29A H29A 0.9800 .
C29A H29B 0.9800 .
C29A H29C 0.9800 .
C29A C30A 1.258(16) .
C30A C31A 1.330(7) .
C30A C35A 1.371(7) .
C31A H31A 0.9500 .
C31A C32A 1.370(7) .
C32A H32A 0.9500 .
C32A C33A 1.368(7) .
C33A H33A 0.9500 .
C33A C34A 1.363(7) .
C34A H34A 0.9500 .
C34A C35A 1.325(7) .
C35A H35A 0.9500 .
P10B P10B 2.159(6) 2_656
P10B P9B 2.143(6) 2_656
P10B P9B 2.129(5) .
P9B P10B 2.143(6) 2_656
P9B P9B 2.161(6) 2_656
C29B C30B 1.20(2) .
C30B C31B 1.311(17) .
C30B C35B 1.392(18) .
C31B C32B 1.356(17) .
C32B C33B 1.377(18) .
C33B C34B 1.345(18) .
C34B C35B 1.320(18) .

loop_
_geom_torsion_atom_site_label_1
_geom_torsion_atom_site_label_2
_geom_torsion_atom_site_label_3
_geom_torsion_atom_site_label_4
_geom_torsion
Ga1 N1 C6 C7 -92.3(2)
Ga1 N1 C6 C11 83.6(2)
Ga1 N1 C1 C2 -9.7(3)
Ga1 N1 C1 C4 171.52(16)
Ga1 N2 C3 C2 8.3(3)
Ga1 N2 C3 C5 -172.39(18)
Ga1 N2 C18 C23 -84.1(2)
Ga1 N2 C18 C19 91.2(2)
N1 C6 C7 C8 176.1(2)
N1 C6 C7 C12 -5.2(3)
N1 C6 C11 C10 -175.98(19)
N1 C6 C11 C15 4.9(3)
N1 C1 C2 C3 -11.8(4)
N2 C3 C2 C1 12.6(4)
N2 C18 C23 C26 -5.0(3)
N2 C18 C23 C22 175.8(2)
N2 C18 C19 C24 5.8(4)
N2 C18 C19 C20 -175.1(2)
C6 N1 C1 C2 173.0(2)
C6 N1 C1 C4 -5.8(3)
C6 C7 C8 C9 -0.4(4)
C6 C7 C12 C13 129.0(3)
C6 C7 C12 C14 -109.6(3)
C6 C11 C10 C9 0.1(3)
C6 C11 C15 C16 -147.7(2)
C6 C11 C15 C17 87.4(3)
C1 N1 C6 C7 85.1(3)
C1 N1 C6 C11 -99.0(2)
C7 C6 C11 C10 -0.2(3)
C7 C6 C11 C15 -179.4(2)
C7 C8 C9 C10 0.4(4)
C3 N2 C18 C23 94.6(3)
C3 N2 C18 C19 -90.1(3)
C11 C6 C7 C8 0.4(3)
C11 C6 C7 C12 179.1(2)
C11 C10 C9 C8 -0.2(4)
C18 N2 C3 C2 -170.4(2)
C18 N2 C3 C5 8.9(3)
C18 C23 C26 C28 -91.2(3)
C18 C23 C26 C27 144.3(2)
C18 C23 C22 C21 -1.0(4)
C18 C19 C20 C21 -0.4(4)
C4 C1 C2 C3 167.0(2)
C10 C11 C15 C16 33.2(3)
C10 C11 C15 C17 -91.8(3)
C8 C7 C12 C13 -52.2(3)
C8 C7 C12 C14 69.1(3)
C12 C7 C8 C9 -179.3(2)
C5 C3 C2 C1 -166.7(2)
C23 C18 C19 C24 -179.1(2)
C23 C18 C19 C20 0.0(3)
C23 C22 C21 C20 0.6(4)
C15 C11 C10 C9 179.3(2)
C26 C23 C22 C21 179.9(3)
C24 C19 C20 C21 178.7(3)
C22 C23 C26 C28 87.9(3)
C22 C23 C26 C27 -36.6(3)
C19 C18 C23 C26 179.7(2)
C19 C18 C23 C22 0.6(4)
C19 C20 C21 C22 0.1(4)
C015 C24 C19 C18 108.2(3)
C015 C24 C19 C20 -70.9(3)
C25 C24 C19 C18 -130.0(3)
C25 C24 C19 C20 50.9(4)
C29A C30A C31A C32A -179.8(10)
C29A C30A C35A C34A -174.8(11)
C30A C31A C32A C33A -16.0(14)
C31A C30A C35A C34A -8.7(16)
C31A C32A C33A C34A 13.1(13)
C32A C33A C34A C35A -10.1(16)
C33A C34A C35A C30A 7.8(17)
C35A C30A C31A C32A 13.4(16)
C29B C30B C31B C32B -178.5(17)
C29B C30B C35B C34B 178.1(19)
C30B C31B C32B C33B -3(3)
C31B C30B C35B C34B -3(3)
C31B C32B C33B C34B 4(4)
C32B C33B C34B C35B -6(5)
C33B C34B C35B C30B 5(5)
C35B C30B C31B C32B 2(2)

loop_
_exptl_oxdiff_crystal_face_indexfrac_h
_exptl_oxdiff_crystal_face_indexfrac_k
_exptl_oxdiff_crystal_face_indexfrac_l
_exptl_oxdiff_crystal_face_x
_exptl_oxdiff_crystal_face_y
_exptl_oxdiff_crystal_face_z
0.9996 0.9996 0.0005 0.0421 0.0612 -0.0852
-0.9996 -0.9996 -0.0005 -0.0421 -0.0612 0.0852
-1.0002 0.9993 -0.0007 -0.0854 -0.0354 -0.0651
1.0002 -0.9993 0.0007 0.0854 0.0354 0.0651
0.9987 -0.9988 4.9992 -0.0706 0.3453 0.1631
0.0003 -0.0001 -0.9997 0.0312 -0.0620 -0.0196
2.9990 -2.9974 5.0005 0.1002 0.4160 0.2932
-5.0003 -0.0003 2.9960 -0.4124 -0.0554 0.1090
-1.9992 -4.9971 2.9982 -0.1130 0.0249 0.4545
-2.0018 1.9992 4.9971 -0.3267 0.2392 -0.0321
-4.9997 -0.0005 0.9966 -0.3500 -0.1793 0.0698
1.0016 -0.9999 -4.9978 0.2414 -0.2745 -0.0329
-0.0003 0.9994 -0.0001 -0.0216 0.0129 -0.0751
